data_4038700
loop_
_publ_author_name
'Petrovic, Ana G.'
'Polavarapu, Prasad L.'
'\/Lopusi\'nski, Andrzej'
'Krasowska, Dorota'
'Wieczorek, Wanda'
'Szyrej, Ma\/lgorzata'
'B\/laszczyk, Jaros\/law'
'Drabowicz, J\'ozef'

_publ_section_title
;
 Absolute Configuration and Conformation of
 (-)-<i>R</i>-<i>t</i>-Butylphenylphosphinoamidate: Chiroptical
 Spectroscopy and X-ray Analysis.
;
_journal_name_full 'The Journal of organic chemistry'
_journal_paper_doi 10.1021/acs.joc.0c00756
_journal_year 2020
_chemical_absolute_configuration rm
_chemical_formula_moiety 'C30 H30 N O3 P'
_chemical_formula_sum 'C30 H30 N O3 P'
_chemical_formula_weight 483.52
_space_group_IT_number 4
_space_group_name_Hall 'P 2yb'
_space_group_name_H-M_alt 'P 1 21 1'
_symmetry_cell_setting monoclinic
_symmetry_space_group_name_Hall 'P 2yb'
_symmetry_space_group_name_H-M 'P 1 21 1'
_atom_sites_solution_hydrogens geom
_atom_sites_solution_primary direct
_atom_sites_solution_secondary difmap
_audit_creation_method SHELXL-97
_audit_update_record
;
2020-01-23 deposited with the CCDC.	2020-06-15 downloaded from the CCDC.
;
_cell_angle_alpha 90.00
_cell_angle_beta 96.83(3)
_cell_angle_gamma 90.00
_cell_formula_units_Z 2
_cell_length_a 12.085(2)
_cell_length_b 7.2789(15)
_cell_length_c 14.672(3)
_cell_measurement_reflns_used 5285
_cell_measurement_temperature 295(2)
_cell_measurement_theta_max 27.87
_cell_measurement_theta_min 2.07
_cell_volume 1281.5(4)
_computing_structure_refinement 'SHELXL-97 (Sheldrick, 1997)'
_computing_structure_solution 'SHELXS-97 (Sheldrick, 1990)'
_diffrn_ambient_temperature 295(2)
_diffrn_measured_fraction_theta_full 0.993
_diffrn_measured_fraction_theta_max 0.993
_diffrn_measurement_device_type 'Kuma KM4-CCD'
_diffrn_radiation_monochromator graphite
_diffrn_radiation_source 'fine-focus sealed tube'
_diffrn_radiation_type MoK\a
_diffrn_radiation_wavelength 0.71073
_diffrn_reflns_av_R_equivalents 0.0114
_diffrn_reflns_av_sigmaI/netI 0.0132
_diffrn_reflns_limit_h_max 14
_diffrn_reflns_limit_h_min -14
_diffrn_reflns_limit_k_max 8
_diffrn_reflns_limit_k_min -8
_diffrn_reflns_limit_l_max 18
_diffrn_reflns_limit_l_min -18
_diffrn_reflns_number 16269
_diffrn_reflns_theta_full 26.00
_diffrn_reflns_theta_max 26.00
_diffrn_reflns_theta_min 2.07
_exptl_absorpt_coefficient_mu 0.139
_exptl_crystal_colour colorless
_exptl_crystal_density_diffrn 1.253
_exptl_crystal_density_method 'not measured'
_exptl_crystal_description plate
_exptl_crystal_F_000 512
_exptl_crystal_size_max 0.3
_exptl_crystal_size_mid 0.2
_exptl_crystal_size_min 0.05
_refine_diff_density_max 0.128
_refine_diff_density_min -0.194
_refine_diff_density_rms 0.033
_refine_ls_abs_structure_details 'Flack H D (1983), Acta Cryst. A39, 876-881'
_refine_ls_abs_structure_Flack -0.02(5)
_refine_ls_extinction_method none
_refine_ls_goodness_of_fit_ref 1.047
_refine_ls_hydrogen_treatment mixed
_refine_ls_matrix_type full
_refine_ls_number_parameters 436
_refine_ls_number_reflns 4913
_refine_ls_number_restraints 1
_refine_ls_restrained_S_all 1.047
_refine_ls_R_factor_all 0.0277
_refine_ls_R_factor_gt 0.0258
_refine_ls_shift/su_max 0.001
_refine_ls_shift/su_mean 0.000
_refine_ls_structure_factor_coef Fsqd
_refine_ls_weighting_details 'calc w=1/[\s^2^(Fo^2^)+(0.0500P)^2^+0.0341P] where P=(Fo^2^+2Fc^2^)/3'
_refine_ls_weighting_scheme calc
_refine_ls_wR_factor_gt 0.0673
_refine_ls_wR_factor_ref 0.0688
_reflns_number_gt 4652
_reflns_number_total 4913
_reflns_threshold_expression >2sigma(I)
_cod_data_source_file jo0c00756_si_001.cif
_cod_data_source_block jd18
_cod_depositor_comments
;
The following automatic conversions were performed:

data item '_chemical_absolute_configuration' value ' rm' was changed
to 'rm' in accordance with the
/home/data/users/saulius/crontab/automatic-downloads/rss-feeds/ACS/lib/dictionaries/cif_core.dic
dictionary named 'cif_core.dic' version 2.4.2 last updated on
2011-04-26.

Automatic conversion script
Id: cif_fix_values 7556 2019-12-06 15:28:31Z antanas 
;
_cod_original_sg_symbol_H-M 'P 21'
_cod_database_code 4038700

loop_
_symmetry_equiv_pos_as_xyz
'x, y, z'
'-x, y+1/2, -z'

loop_
_atom_site_label
_atom_site_type_symbol
_atom_site_fract_x
_atom_site_fract_y
_atom_site_fract_z
_atom_site_U_iso_or_equiv
_atom_site_adp_type
_atom_site_occupancy
_atom_site_symmetry_multiplicity
_atom_site_calc_flag
_atom_site_refinement_flags
_atom_site_disorder_assembly
_atom_site_disorder_group
P1 P 0.69882(2) 0.16096(4) 0.08177(2) 0.02958(9) Uani 1 1 d . . .
O1 O 0.69366(8) 0.12243(13) -0.01905(6) 0.0375(2) Uani 1 1 d . . .
N1 N 0.59011(11) 0.1003(2) 0.13069(10) 0.0463(3) Uani 1 1 d . . .
C1 C 0.71792(12) 0.4065(2) 0.10608(10) 0.0403(3) Uani 1 1 d . . .
C2 C 0.7316(2) 0.4401(3) 0.21032(14) 0.0651(5) Uani 1 1 d . . .
C3 C 0.61435(19) 0.5080(3) 0.05977(16) 0.0615(5) Uani 1 1 d . . .
C4 C 0.82039(16) 0.4742(3) 0.06488(15) 0.0567(4) Uani 1 1 d . . .
C11 C 0.81372(11) 0.03998(19) 0.14414(9) 0.0353(3) Uani 1 1 d . . .
C12 C 0.81198(16) -0.0108(3) 0.23533(11) 0.0513(4) Uani 1 1 d . . .
C13 C 0.90653(19) -0.0905(3) 0.28301(15) 0.0681(6) Uani 1 1 d . . .
C14 C 1.00036(17) -0.1158(3) 0.24157(17) 0.0701(6) Uani 1 1 d . . .
C15 C 1.00222(16) -0.0681(3) 0.15267(18) 0.0685(6) Uani 1 1 d . . .
C16 C 0.90904(13) 0.0095(3) 0.10288(13) 0.0504(4) Uani 1 1 d . . .
H2 H 1.3291(16) -0.614(3) 0.0866(13) 0.054(5) Uiso 1 1 d . . .
H3 H 1.2981(17) -1.217(3) 0.1141(15) 0.065(6) Uiso 1 1 d . . .
H1A H 0.5827(18) -0.007(4) 0.1431(15) 0.070(7) Uiso 1 1 d . . .
H1B H 0.5291(18) 0.179(3) 0.1245(13) 0.069(6) Uiso 1 1 d . . .
H12 H 0.7490(15) 0.026(3) 0.2652(11) 0.049(5) Uiso 1 1 d . . .
H13 H 0.903(2) -0.116(5) 0.345(2) 0.110(9) Uiso 1 1 d . . .
H14 H 1.063(3) -0.177(5) 0.280(2) 0.128(10) Uiso 1 1 d . . .
H15 H 1.068(2) -0.084(4) 0.1226(17) 0.092(8) Uiso 1 1 d . . .
H16 H 0.9094(16) 0.042(3) 0.0365(14) 0.063(5) Uiso 1 1 d . . .
O2 O 1.34606(8) -0.69075(16) 0.12519(7) 0.0424(2) Uani 1 1 d . . .
O3 O 1.28295(8) -1.13872(16) 0.15894(7) 0.0442(3) Uani 1 1 d . . .
C21 C 1.26914(10) -0.69457(19) 0.18658(9) 0.0315(3) Uani 1 1 d . . .
C22 C 1.28446(9) -0.81542(18) 0.25915(8) 0.0288(3) Uani 1 1 d . . .
C23 C 1.20684(10) -0.81212(19) 0.32576(8) 0.0310(3) Uani 1 1 d . . .
C24 C 1.21758(12) -0.9310(2) 0.40268(9) 0.0392(3) Uani 1 1 d . . .
C25 C 1.14405(14) -0.9224(3) 0.46665(11) 0.0509(4) Uani 1 1 d . . .
C26 C 1.05525(13) -0.7975(3) 0.45706(11) 0.0551(5) Uani 1 1 d . . .
C27 C 1.04134(13) -0.6842(2) 0.38294(11) 0.0490(4) Uani 1 1 d . . .
C28 C 1.11555(11) -0.6877(2) 0.31558(9) 0.0360(3) Uani 1 1 d . . .
C29 C 1.10204(12) -0.5733(2) 0.23783(11) 0.0418(3) Uani 1 1 d . . .
C30 C 1.17660(12) -0.5759(2) 0.17514(10) 0.0407(3) Uani 1 1 d . . .
C31 C 1.37208(10) -1.11114(19) 0.22337(8) 0.0324(3) Uani 1 1 d . . .
C32 C 1.37856(10) -0.94843(19) 0.27114(8) 0.0288(3) Uani 1 1 d . . .
C33 C 1.47248(11) -0.91598(19) 0.33832(9) 0.0328(3) Uani 1 1 d . . .
C34 C 1.48651(13) -0.7474(2) 0.38651(11) 0.0464(4) Uani 1 1 d . . .
C35 C 1.57626(15) -0.7186(3) 0.45063(13) 0.0613(5) Uani 1 1 d . . .
C36 C 1.65550(14) -0.8581(4) 0.47148(12) 0.0645(5) Uani 1 1 d . . .
C37 C 1.64521(13) -1.0217(3) 0.42716(11) 0.0537(4) Uani 1 1 d . . .
C38 C 1.55400(11) -1.0553(2) 0.35788(9) 0.0378(3) Uani 1 1 d . . .
C39 C 1.54104(12) -1.2223(2) 0.30987(11) 0.0436(3) Uani 1 1 d . . .
C40 C 1.45314(12) -1.2495(2) 0.24290(10) 0.0409(3) Uani 1 1 d . . .
H21 H 0.662(2) 0.404(4) 0.2426(17) 0.087(7) Uiso 1 1 d . . .
H22 H 0.809(2) 0.365(3) 0.2342(16) 0.078(7) Uiso 1 1 d . . .
H23 H 0.734(2) 0.566(5) 0.2210(18) 0.096(8) Uiso 1 1 d . . .
H24 H 1.2739(14) -1.029(3) 0.4053(10) 0.042(4) Uiso 1 1 d . . .
H25 H 1.1590(19) -1.007(4) 0.5186(15) 0.081(7) Uiso 1 1 d . . .
H26 H 1.0046(15) -0.792(3) 0.5036(13) 0.052(4) Uiso 1 1 d . . .
H27 H 0.9793(18) -0.596(3) 0.3746(13) 0.069(6) Uiso 1 1 d . . .
H29 H 1.0438(14) -0.500(2) 0.2308(10) 0.040(4) Uiso 1 1 d . . .
H30 H 1.1680(15) -0.500(3) 0.1261(12) 0.055(5) Uiso 1 1 d . . .
H31 H 0.6232(19) 0.631(4) 0.0751(16) 0.086(7) Uiso 1 1 d . . .
H32 H 0.605(2) 0.474(4) -0.0099(17) 0.087(7) Uiso 1 1 d . . .
H33 H 0.555(2) 0.474(4) 0.0852(16) 0.077(7) Uiso 1 1 d . . .
H34 H 1.4305(16) -0.651(3) 0.3695(14) 0.063(6) Uiso 1 1 d . . .
H35 H 1.5840(18) -0.608(4) 0.4890(15) 0.073(6) Uiso 1 1 d . . .
H36 H 1.7145(18) -0.834(4) 0.5188(15) 0.083(6) Uiso 1 1 d . . .
H37 H 1.6967(18) -1.113(3) 0.4396(15) 0.072(6) Uiso 1 1 d . . .
H39 H 1.5901(14) -1.318(3) 0.3200(11) 0.053(5) Uiso 1 1 d . . .
H40 H 1.4434(13) -1.360(3) 0.2092(11) 0.046(4) Uiso 1 1 d . . .
H41 H 0.893(2) 0.409(4) 0.0874(18) 0.093(8) Uiso 1 1 d . . .
H42 H 0.8278(18) 0.597(4) 0.0842(15) 0.076(7) Uiso 1 1 d . . .
H43 H 0.8137(15) 0.471(3) -0.0029(14) 0.059(5) Uiso 1 1 d . . .

loop_
_atom_site_aniso_label
_atom_site_aniso_U_11
_atom_site_aniso_U_22
_atom_site_aniso_U_33
_atom_site_aniso_U_23
_atom_site_aniso_U_13
_atom_site_aniso_U_12
P1 0.02896(15) 0.03271(17) 0.02736(15) -0.00151(13) 0.00451(10) -0.00015(14)
O1 0.0458(5) 0.0375(6) 0.0292(4) -0.0025(4) 0.0048(4) -0.0034(4)
N1 0.0356(7) 0.0580(10) 0.0467(7) 0.0080(6) 0.0109(5) -0.0014(6)
C1 0.0450(8) 0.0330(7) 0.0426(7) -0.0073(6) 0.0045(6) 0.0047(6)
C2 0.0930(15) 0.0515(11) 0.0499(10) -0.0226(8) 0.0043(10) 0.0060(10)
C3 0.0600(11) 0.0461(11) 0.0781(13) 0.0039(10) 0.0072(10) 0.0176(9)
C4 0.0555(10) 0.0435(9) 0.0711(12) -0.0051(9) 0.0078(9) -0.0141(8)
C11 0.0342(6) 0.0328(7) 0.0381(7) -0.0020(6) 0.0004(5) 0.0013(6)
C12 0.0538(9) 0.0541(10) 0.0443(8) 0.0080(7) -0.0008(7) 0.0031(8)
C13 0.0776(14) 0.0595(11) 0.0593(11) 0.0110(9) -0.0253(10) -0.0021(10)
C14 0.0582(12) 0.0430(10) 0.0984(16) -0.0079(10) -0.0355(11) 0.0095(9)
C15 0.0419(9) 0.0646(13) 0.0964(15) -0.0147(11) -0.0024(10) 0.0145(8)
C16 0.0398(8) 0.0538(10) 0.0576(9) -0.0072(8) 0.0058(7) 0.0080(7)
O2 0.0467(5) 0.0439(6) 0.0391(5) 0.0130(5) 0.0161(4) 0.0085(5)
O3 0.0412(5) 0.0441(6) 0.0455(6) -0.0155(5) -0.0020(4) 0.0034(5)
C21 0.0332(6) 0.0302(6) 0.0316(6) 0.0004(5) 0.0056(5) 0.0004(5)
C22 0.0299(5) 0.0282(7) 0.0287(5) -0.0037(5) 0.0050(4) -0.0004(5)
C23 0.0310(6) 0.0326(7) 0.0295(5) -0.0031(5) 0.0047(4) -0.0011(5)
C24 0.0362(7) 0.0476(8) 0.0343(7) 0.0053(6) 0.0062(5) 0.0023(7)
C25 0.0480(9) 0.0694(11) 0.0369(8) 0.0087(8) 0.0114(6) -0.0034(8)
C26 0.0478(8) 0.0777(13) 0.0436(8) -0.0063(8) 0.0211(6) -0.0014(8)
C27 0.0409(8) 0.0557(10) 0.0528(9) -0.0084(8) 0.0155(7) 0.0075(7)
C28 0.0342(6) 0.0350(7) 0.0397(7) -0.0059(6) 0.0075(5) 0.0021(6)
C29 0.0357(7) 0.0360(8) 0.0542(8) 0.0014(6) 0.0070(6) 0.0120(6)
C30 0.0435(7) 0.0357(8) 0.0424(7) 0.0103(6) 0.0033(6) 0.0058(6)
C31 0.0331(6) 0.0336(7) 0.0313(6) -0.0011(5) 0.0074(5) 0.0001(6)
C32 0.0302(6) 0.0319(6) 0.0255(5) 0.0020(5) 0.0078(4) 0.0018(5)
C33 0.0317(6) 0.0393(7) 0.0286(6) 0.0005(5) 0.0081(5) 0.0030(6)
C34 0.0424(8) 0.0521(10) 0.0442(8) -0.0125(7) 0.0033(6) 0.0027(7)
C35 0.0530(10) 0.0733(12) 0.0551(10) -0.0252(9) -0.0042(8) -0.0036(9)
C36 0.0468(9) 0.0925(15) 0.0502(9) -0.0156(11) -0.0114(7) -0.0005(10)
C37 0.0388(8) 0.0770(12) 0.0442(8) 0.0065(8) 0.0006(7) 0.0141(9)
C38 0.0337(7) 0.0491(9) 0.0311(6) 0.0043(6) 0.0066(5) 0.0068(6)
C39 0.0406(7) 0.0427(8) 0.0483(8) 0.0090(7) 0.0093(6) 0.0165(7)
C40 0.0462(8) 0.0309(7) 0.0471(8) -0.0050(6) 0.0117(6) 0.0071(6)

loop_
_atom_type_symbol
_atom_type_description
_atom_type_scat_dispersion_real
_atom_type_scat_dispersion_imag
_atom_type_scat_source
C C 0.0033 0.0016 'International Tables Vol C Tables 4.2.6.8 and 6.1.1.4'
H H 0.0000 0.0000 'International Tables Vol C Tables 4.2.6.8 and 6.1.1.4'
N N 0.0061 0.0033 'International Tables Vol C Tables 4.2.6.8 and 6.1.1.4'
O O 0.0106 0.0060 'International Tables Vol C Tables 4.2.6.8 and 6.1.1.4'
P P 0.1023 0.0942 'International Tables Vol C Tables 4.2.6.8 and 6.1.1.4'

loop_
_geom_angle_atom_site_label_1
_geom_angle_atom_site_label_2
_geom_angle_atom_site_label_3
_geom_angle
_geom_angle_site_symmetry_1
_geom_angle_site_symmetry_3
_geom_angle_publ_flag
O1 P1 N1 116.25(7) . . ?
O1 P1 C11 110.43(6) . . ?
N1 P1 C11 104.89(8) . . ?
O1 P1 C1 111.35(6) . . ?
N1 P1 C1 105.54(8) . . ?
C11 P1 C1 107.86(7) . . ?
P1 N1 H1A 118.4(16) . . ?
P1 N1 H1B 117.4(13) . . ?
H1A N1 H1B 121(2) . . ?
C4 C1 C2 110.27(16) . . ?
C4 C1 C3 109.04(16) . . ?
C2 C1 C3 110.38(15) . . ?
C4 C1 P1 109.15(11) . . ?
C2 C1 P1 110.18(13) . . ?
C3 C1 P1 107.77(12) . . ?
C1 C2 H21 114.4(13) . . ?
C1 C2 H22 102.9(12) . . ?
H21 C2 H22 115.1(18) . . ?
C1 C2 H23 108.8(17) . . ?
H21 C2 H23 100(2) . . ?
H22 C2 H23 115(2) . . ?
C1 C3 H31 107.0(15) . . ?
C1 C3 H32 107.9(14) . . ?
H31 C3 H32 117(2) . . ?
C1 C3 H33 109.6(16) . . ?
H31 C3 H33 104(2) . . ?
H32 C3 H33 110(2) . . ?
C1 C4 H41 115.7(15) . . ?
C1 C4 H42 103.9(14) . . ?
H41 C4 H42 107(2) . . ?
C1 C4 H43 114.7(11) . . ?
H41 C4 H43 106.2(18) . . ?
H42 C4 H43 108.7(19) . . ?
C16 C11 C12 119.18(14) . . ?
C16 C11 P1 119.28(11) . . ?
C12 C11 P1 121.35(12) . . ?
C11 C12 C13 119.24(18) . . ?
C11 C12 H12 118.0(10) . . ?
C13 C12 H12 122.3(10) . . ?
C14 C13 C12 120.60(19) . . ?
C14 C13 H13 122.7(19) . . ?
C12 C13 H13 116.5(19) . . ?
C15 C14 C13 120.41(17) . . ?
C15 C14 H14 123.9(19) . . ?
C13 C14 H14 115.6(19) . . ?
C14 C15 C16 120.44(19) . . ?
C14 C15 H15 121.5(15) . . ?
C16 C15 H15 118.1(15) . . ?
C11 C16 C15 120.11(17) . . ?
C11 C16 H16 119.2(11) . . ?
C15 C16 H16 120.7(12) . . ?
C21 O2 H2 110.0(14) . . ?
C31 O3 H3 112.6(13) . . ?
O2 C21 C22 118.84(12) . . ?
O2 C21 C30 120.08(12) . . ?
C22 C21 C30 121.08(12) . . ?
C21 C22 C23 118.56(11) . . ?
C21 C22 C32 122.54(11) . . ?
C23 C22 C32 118.90(11) . . ?
C24 C23 C28 118.00(11) . . ?
C24 C23 C22 121.88(12) . . ?
C28 C23 C22 120.13(12) . . ?
C25 C24 C23 120.90(15) . . ?
C25 C24 H24 120.5(9) . . ?
C23 C24 H24 118.2(9) . . ?
C24 C25 C26 120.85(16) . . ?
C24 C25 H25 115.5(14) . . ?
C26 C25 H25 123.6(14) . . ?
C27 C26 C25 119.65(14) . . ?
C27 C26 H26 120.6(11) . . ?
C25 C26 H26 119.7(11) . . ?
C26 C27 C28 121.37(15) . . ?
C26 C27 H27 121.0(12) . . ?
C28 C27 H27 117.6(12) . . ?
C29 C28 C27 122.34(13) . . ?
C29 C28 C23 118.45(12) . . ?
C27 C28 C23 119.21(13) . . ?
C30 C29 C28 121.13(13) . . ?
C30 C29 H29 121.0(11) . . ?
C28 C29 H29 117.9(11) . . ?
C29 C30 C21 120.56(13) . . ?
C29 C30 H30 120.4(12) . . ?
C21 C30 H30 119.0(12) . . ?
O3 C31 C32 118.29(12) . . ?
O3 C31 C40 120.61(13) . . ?
C32 C31 C40 121.06(12) . . ?
C31 C32 C33 119.07(11) . . ?
C31 C32 C22 120.29(11) . . ?
C33 C32 C22 120.41(12) . . ?
C34 C33 C38 118.63(13) . . ?
C34 C33 C32 121.65(12) . . ?
C38 C33 C32 119.72(13) . . ?
C35 C34 C33 121.03(16) . . ?
C35 C34 H34 122.1(12) . . ?
C33 C34 H34 116.8(12) . . ?
C34 C35 C36 120.29(19) . . ?
C34 C35 H35 122.3(13) . . ?
C36 C35 H35 117.0(13) . . ?
C37 C36 C35 120.63(15) . . ?
C37 C36 H36 122.0(17) . . ?
C35 C36 H36 117.4(17) . . ?
C36 C37 C38 120.71(16) . . ?
C36 C37 H37 121.4(14) . . ?
C38 C37 H37 117.9(14) . . ?
C39 C38 C33 118.93(12) . . ?
C39 C38 C37 122.38(14) . . ?
C33 C38 C37 118.67(15) . . ?
C40 C39 C38 120.95(14) . . ?
C40 C39 H39 115.9(11) . . ?
C38 C39 H39 123.1(11) . . ?
C39 C40 C31 120.15(14) . . ?
C39 C40 H40 122.3(10) . . ?
C31 C40 H40 117.6(10) . . ?

loop_
_geom_bond_atom_site_label_1
_geom_bond_atom_site_label_2
_geom_bond_distance
_geom_bond_site_symmetry_2
_geom_bond_publ_flag
P1 O1 1.4997(9) . ?
P1 N1 1.6311(14) . ?
P1 C11 1.7997(14) . ?
P1 C1 1.8317(16) . ?
N1 H1A 0.81(3) . ?
N1 H1B 0.93(2) . ?
C1 C4 1.523(2) . ?
C1 C2 1.538(2) . ?
C1 C3 1.540(2) . ?
C2 H21 1.04(3) . ?
C2 H22 1.10(2) . ?
C2 H23 0.93(3) . ?
C3 H31 0.92(3) . ?
C3 H32 1.04(2) . ?
C3 H33 0.88(3) . ?
C4 H41 1.02(3) . ?
C4 H42 0.94(3) . ?
C4 H43 0.99(2) . ?
C11 C16 1.382(2) . ?
C11 C12 1.391(2) . ?
C12 C13 1.393(3) . ?
C12 H12 0.959(19) . ?
C13 C14 1.361(3) . ?
C13 H13 0.93(3) . ?
C14 C15 1.353(3) . ?
C14 H14 1.00(3) . ?
C15 C16 1.388(3) . ?
C15 H15 0.96(3) . ?
C16 H16 1.00(2) . ?
O2 C21 1.3694(16) . ?
O2 H2 0.80(2) . ?
O3 C31 1.3609(17) . ?
O3 H3 0.91(2) . ?
C21 C22 1.3766(18) . ?
C21 C30 1.407(2) . ?
C22 C23 1.4331(16) . ?
C22 C32 1.4879(18) . ?
C23 C24 1.4157(19) . ?
C23 C28 1.4214(19) . ?
C24 C25 1.369(2) . ?
C24 H24 0.985(18) . ?
C25 C26 1.401(3) . ?
C25 H25 0.98(2) . ?
C26 C27 1.360(3) . ?
C26 H26 0.971(19) . ?
C27 C28 1.412(2) . ?
C27 H27 0.98(2) . ?
C28 C29 1.406(2) . ?
C29 C30 1.362(2) . ?
C29 H29 0.878(18) . ?
C30 H30 0.90(2) . ?
C31 C32 1.3736(19) . ?
C31 C40 1.4101(19) . ?
C32 C33 1.4317(19) . ?
C33 C34 1.416(2) . ?
C33 C38 1.419(2) . ?
C34 C35 1.365(2) . ?
C34 H34 0.98(2) . ?
C35 C36 1.404(3) . ?
C35 H35 0.98(3) . ?
C36 C37 1.356(3) . ?
C36 H36 0.95(2) . ?
C37 C38 1.429(2) . ?
C37 H37 0.91(2) . ?
C38 C39 1.404(2) . ?
C39 C40 1.373(2) . ?
C39 H39 0.92(2) . ?
C40 H40 0.947(19) . ?

loop_
_geom_torsion_atom_site_label_1
_geom_torsion_atom_site_label_2
_geom_torsion_atom_site_label_3
_geom_torsion_atom_site_label_4
_geom_torsion
_geom_torsion_site_symmetry_1
_geom_torsion_site_symmetry_2
_geom_torsion_site_symmetry_3
_geom_torsion_site_symmetry_4
_geom_torsion_publ_flag
O1 P1 C1 C4 -54.57(13) . . . . ?
N1 P1 C1 C4 178.44(12) . . . . ?
C11 P1 C1 C4 66.74(13) . . . . ?
O1 P1 C1 C2 -175.80(13) . . . . ?
N1 P1 C1 C2 57.21(15) . . . . ?
C11 P1 C1 C2 -54.49(14) . . . . ?
O1 P1 C1 C3 63.71(13) . . . . ?
N1 P1 C1 C3 -63.28(14) . . . . ?
C11 P1 C1 C3 -174.98(12) . . . . ?
O1 P1 C11 C16 31.89(14) . . . . ?
N1 P1 C11 C16 157.86(13) . . . . ?
C1 P1 C11 C16 -89.99(13) . . . . ?
O1 P1 C11 C12 -153.16(13) . . . . ?
N1 P1 C11 C12 -27.18(15) . . . . ?
C1 P1 C11 C12 84.96(14) . . . . ?
C16 C11 C12 C13 0.3(3) . . . . ?
P1 C11 C12 C13 -174.67(14) . . . . ?
C11 C12 C13 C14 1.1(3) . . . . ?
C12 C13 C14 C15 -1.7(3) . . . . ?
C13 C14 C15 C16 0.9(3) . . . . ?
C12 C11 C16 C15 -1.1(3) . . . . ?
P1 C11 C16 C15 173.99(14) . . . . ?
C14 C15 C16 C11 0.5(3) . . . . ?
O2 C21 C22 C23 176.81(11) . . . . ?
C30 C21 C22 C23 -2.97(19) . . . . ?
O2 C21 C22 C32 -2.96(19) . . . . ?
C30 C21 C22 C32 177.26(12) . . . . ?
C21 C22 C23 C24 -179.44(13) . . . . ?
C32 C22 C23 C24 0.34(18) . . . . ?
C21 C22 C23 C28 0.83(18) . . . . ?
C32 C22 C23 C28 -179.39(12) . . . . ?
C28 C23 C24 C25 -1.9(2) . . . . ?
C22 C23 C24 C25 178.39(14) . . . . ?
C23 C24 C25 C26 0.9(3) . . . . ?
C24 C25 C26 C27 0.5(3) . . . . ?
C25 C26 C27 C28 -0.8(3) . . . . ?
C26 C27 C28 C29 179.24(16) . . . . ?
C26 C27 C28 C23 -0.2(2) . . . . ?
C24 C23 C28 C29 -177.95(13) . . . . ?
C22 C23 C28 C29 1.79(19) . . . . ?
C24 C23 C28 C27 1.5(2) . . . . ?
C22 C23 C28 C27 -178.74(13) . . . . ?
C27 C28 C29 C30 178.19(15) . . . . ?
C23 C28 C29 C30 -2.4(2) . . . . ?
C28 C29 C30 C21 0.3(2) . . . . ?
O2 C21 C30 C29 -177.30(13) . . . . ?
C22 C21 C30 C29 2.5(2) . . . . ?
O3 C31 C32 C33 -179.17(12) . . . . ?
C40 C31 C32 C33 3.33(19) . . . . ?
O3 C31 C32 C22 6.26(18) . . . . ?
C40 C31 C32 C22 -171.24(12) . . . . ?
C21 C22 C32 C31 -81.37(17) . . . . ?
C23 C22 C32 C31 98.86(14) . . . . ?
C21 C22 C32 C33 104.13(14) . . . . ?
C23 C22 C32 C33 -75.64(15) . . . . ?
C31 C32 C33 C34 176.88(13) . . . . ?
C22 C32 C33 C34 -8.56(18) . . . . ?
C31 C32 C33 C38 -3.27(18) . . . . ?
C22 C32 C33 C38 171.28(11) . . . . ?
C38 C33 C34 C35 -0.1(2) . . . . ?
C32 C33 C34 C35 179.76(16) . . . . ?
C33 C34 C35 C36 -1.4(3) . . . . ?
C34 C35 C36 C37 1.2(3) . . . . ?
C35 C36 C37 C38 0.4(3) . . . . ?
C34 C33 C38 C39 -179.55(13) . . . . ?
C32 C33 C38 C39 0.60(19) . . . . ?
C34 C33 C38 C37 1.7(2) . . . . ?
C32 C33 C38 C37 -178.15(13) . . . . ?
C36 C37 C38 C39 179.40(16) . . . . ?
C36 C37 C38 C33 -1.9(2) . . . . ?
C33 C38 C39 C40 2.1(2) . . . . ?
C37 C38 C39 C40 -179.21(14) . . . . ?
C38 C39 C40 C31 -2.1(2) . . . . ?
O3 C31 C40 C39 -178.12(13) . . . . ?
C32 C31 C40 C39 -0.7(2) . . . . ?
